data_7109573
loop_
_publ_author_name
'Chengfeng Zhu'
'Xu Chen'
'Zhiwei Yang'
'Xia Du'
'Yan Liu'
'Yong Cui'

_publ_section_title
;
 Chiral microporous Ti(salan)-based metal-organic frameworks for
 asymmetric sulfoxidation
;
_journal_name_full Chem.Commun.
_journal_page_first 7120
_journal_paper_doi 10.1039/c3cc43225d
_journal_volume 49
_journal_year 2013
_chemical_formula_sum 'C158 H172 Br Cd3 N18 O31 Ti4'
_chemical_formula_weight 3427.85
_chemical_name_systematic
; 
 ? 
;
_space_group_IT_number 18
_symmetry_cell_setting orthorhombic
_symmetry_space_group_name_Hall 'P 2 2ab'
_symmetry_space_group_name_H-M 'P 21 21 2'
_atom_sites_solution_hydrogens geom
_atom_sites_solution_primary direct
_atom_sites_solution_secondary difmap
_audit_creation_method SHELXL-97
_cell_angle_alpha 90.00
_cell_angle_beta 90.00
_cell_angle_gamma 90.00
_cell_formula_units_Z 2
_cell_length_a 34.4419(13)
_cell_length_b 16.7622(8)
_cell_length_c 18.4473(8)
_cell_measurement_reflns_used 11722
_cell_measurement_temperature 123(2)
_cell_measurement_theta_max 55
_cell_measurement_theta_min 3.79
_cell_volume 10650.0(8)
_computing_cell_refinement 'SAINT (Bruker, 1999)'
_computing_data_collection 'SMART (Bruker, 1997)'
_computing_data_reduction SAINT
_computing_molecular_graphics 'SHELXTL-PLUS (Sheldrick, 1990)'
_computing_publication_material SHELXL-97
_computing_structure_refinement 'SHELXL-97 (Sheldrick, 1997)'
_computing_structure_solution 'SHELXS-97 (Sheldrick, 1990)'
_diffrn_ambient_temperature 123(2)
_diffrn_measured_fraction_theta_full 0.961
_diffrn_measured_fraction_theta_max 0.961
_diffrn_radiation_monochromator graphite
_diffrn_radiation_source 'fine-focus sealed tube'
_diffrn_radiation_type CuK\a
_diffrn_radiation_wavelength 1.54178
_diffrn_reflns_av_R_equivalents 0.0894
_diffrn_reflns_av_sigmaI/netI 0.1186
_diffrn_reflns_limit_h_max 32
_diffrn_reflns_limit_h_min -36
_diffrn_reflns_limit_k_max 17
_diffrn_reflns_limit_k_min -13
_diffrn_reflns_limit_l_max 19
_diffrn_reflns_limit_l_min -16
_diffrn_reflns_number 26815
_diffrn_reflns_theta_full 55.00
_diffrn_reflns_theta_max 55.00
_diffrn_reflns_theta_min 3.79
_exptl_absorpt_coefficient_mu 4.258
_exptl_absorpt_correction_T_max 0.711
_exptl_absorpt_correction_T_min 0.698
_exptl_absorpt_correction_type multi-scan
_exptl_absorpt_process_details 'SADABS (Sheldrick, 1996)'
_exptl_crystal_colour Yellow
_exptl_crystal_density_diffrn 1.069
_exptl_crystal_density_method 'not measured'
_exptl_crystal_description Block
_exptl_crystal_F_000 3522
_exptl_crystal_size_max 0.10
_exptl_crystal_size_mid 0.08
_exptl_crystal_size_min 0.08
_refine_diff_density_max 0.672
_refine_diff_density_min -0.492
_refine_diff_density_rms 0.108
_refine_ls_abs_structure_details 'Flack H D (1983), Acta Cryst. A39, 876-881'
_refine_ls_abs_structure_Flack 0.005(12)
_refine_ls_extinction_method none
_refine_ls_goodness_of_fit_ref 1.074
_refine_ls_hydrogen_treatment constr
_refine_ls_matrix_type full
_refine_ls_number_parameters 783
_refine_ls_number_reflns 11722
_refine_ls_number_restraints 14
_refine_ls_restrained_S_all 1.080
_refine_ls_R_factor_all 0.1197
_refine_ls_R_factor_gt 0.0794
_refine_ls_shift/su_max 0.001
_refine_ls_shift/su_mean 0.000
_refine_ls_structure_factor_coef Fsqd
_refine_ls_weighting_details 'calc w=1/[\s^2^(Fo^2^)+(0.0988P)^2^+0.0000P] where P=(Fo^2^+2Fc^2^)/3'
_refine_ls_weighting_scheme calc
_refine_ls_wR_factor_gt 0.1873
_refine_ls_wR_factor_ref 0.2054
_reflns_number_gt 8154
_reflns_number_total 11722
_reflns_threshold_expression >2sigma(I)
_cod_data_source_file c3cc43225d.txt
_cod_data_source_block Cd
_cod_original_sg_symbol_H-M P2(1)2(1)2
_cod_database_code 7109573

loop_
_symmetry_equiv_pos_as_xyz
'x, y, z'
'-x, -y, z'
'x+1/2, -y+1/2, -z'
'-x+1/2, y+1/2, -z'

loop_
_atom_site_label
_atom_site_type_symbol
_atom_site_fract_x
_atom_site_fract_y
_atom_site_fract_z
_atom_site_U_iso_or_equiv
_atom_site_adp_type
_atom_site_occupancy
_atom_site_symmetry_multiplicity
_atom_site_calc_flag
_atom_site_refinement_flags
Ti1 Ti 0.82225(6) 0.65309(13) 0.17004(11) 0.0464(5) Uani 1 1 d .
Ti2 Ti 0.83826(6) 0.77514(13) 0.32796(12) 0.0464(5) Uani 1 1 d .
Cd1 Cd 1.0000 0.5000 0.58940(6) 0.0475(3) Uani 1 2 d S
Cd2 Cd 0.99419(2) 0.62269(6) 0.74984(5) 0.0662(3) Uani 1 1 d .
Br1 Br 1.0000 0.5000 0.44943(10) 0.0841(7) Uani 1 2 d S
N1 N 0.8740(2) 0.7210(6) 0.1371(5) 0.049(2) Uani 1 1 d .
N2 N 0.7966(3) 0.7611(6) 0.1117(6) 0.051(3) Uani 1 1 d .
N4 N 0.8632(3) 0.6593(6) 0.3615(5) 0.048(2) Uani 1 1 d .
N5 N 0.7894(2) 0.7177(5) 0.3901(5) 0.042(2) Uani 1 1 d .
O1 O 0.9354(3) 0.5801(8) -0.2015(7) 0.109(5) Uani 1 1 d .
O2 O 0.9754(3) 0.6399(7) -0.1317(6) 0.080(3) Uani 1 1 d .
O3 O 0.8327(2) 0.6000(4) 0.0799(4) 0.050(2) Uani 1 1 d .
O4 O 0.7707(2) 0.6205(5) 0.1687(4) 0.0484(19) Uani 1 1 d .
O5 O 0.8471(2) 0.5735(5) 0.2232(4) 0.054(2) Uani 1 1 d .
O6 O 0.82104(18) 0.7181(4) 0.2498(4) 0.0449(17) Uani 1 1 d .
O7 O 0.9871(2) 0.6324(6) 0.6165(5) 0.060(2) Uani 1 1 d .
O8 O 0.9657(2) 0.7252(7) 0.6927(5) 0.085(3) Uani 1 1 d .
O9 O 1.0000 0.5000 0.7182(8) 0.104(5) Uani 1 2 d S
O10 O 0.8619(2) 0.8077(5) 0.4184(4) 0.050(2) Uani 1 1 d .
O11 O 0.80307(19) 0.8603(5) 0.3236(4) 0.0461(19) Uani 1 1 d .
O12 O 0.8807(2) 0.8108(5) 0.2742(4) 0.055(2) Uani 1 1 d .
C1 C 0.9439(4) 0.6070(9) -0.1417(9) 0.071(4) Uani 1 1 d .
C2 C 0.91487(18) 0.6034(5) -0.0830(4) 0.061(3) Uani 1 1 d G
C3 C 0.92332(16) 0.6353(5) -0.0153(4) 0.065(4) Uani 1 1 d G
H3A H 0.9474 0.6587 -0.0068 0.078 Uiso 1 1 calc R
C4 C 0.8958(2) 0.6323(5) 0.0398(3) 0.052(3) Uani 1 1 d G
C5 C 0.85983(18) 0.5973(5) 0.0270(3) 0.051(3) Uani 1 1 d G
C6 C 0.85139(16) 0.5655(5) -0.0407(4) 0.054(3) Uani 1 1 d G
C7 C 0.8789(2) 0.5685(5) -0.0957(3) 0.064(4) Uani 1 1 d G
H7A H 0.8733 0.5472 -0.1411 0.077 Uiso 1 1 calc R
C8 C 0.8111(3) 0.5249(8) -0.0568(7) 0.056(3) Uani 1 1 d .
C9 C 0.8076(3) 0.5024(10) -0.1385(7) 0.062(3) Uani 1 1 d .
H9A H 0.7828 0.4779 -0.1471 0.093 Uiso 1 1 calc R
H9B H 0.8279 0.4657 -0.1511 0.093 Uiso 1 1 calc R
H9C H 0.8099 0.5496 -0.1675 0.093 Uiso 1 1 calc R
C10 C 0.8085(4) 0.4499(8) -0.0093(8) 0.069(4) Uani 1 1 d .
H10A H 0.7842 0.4234 -0.0182 0.104 Uiso 1 1 calc R
H10B H 0.8100 0.4648 0.0408 0.104 Uiso 1 1 calc R
H10C H 0.8295 0.4146 -0.0209 0.104 Uiso 1 1 calc R
C11 C 0.7767(3) 0.5803(7) -0.0389(7) 0.053(3) Uani 1 1 d .
H11A H 0.7528 0.5535 -0.0500 0.079 Uiso 1 1 calc R
H11B H 0.7786 0.6281 -0.0674 0.079 Uiso 1 1 calc R
H11C H 0.7773 0.5938 0.0116 0.079 Uiso 1 1 calc R
C12 C 0.9041(3) 0.6656(8) 0.1156(7) 0.056(3) Uani 1 1 d .
H12A H 0.9054 0.6221 0.1501 0.067 Uiso 1 1 calc R
H12B H 0.9290 0.6926 0.1155 0.067 Uiso 1 1 calc R
C13 C 0.8653(3) 0.7862(7) 0.0866(7) 0.053(3) Uani 1 1 d .
H13A H 0.8616 0.7616 0.0389 0.063 Uiso 1 1 calc R
C14 C 0.8981(4) 0.8459(9) 0.0784(8) 0.071(4) Uani 1 1 d .
H14A H 0.9208 0.8189 0.0594 0.086 Uiso 1 1 calc R
H14B H 0.9047 0.8673 0.1256 0.086 Uiso 1 1 calc R
C15 C 0.8868(4) 0.9163(10) 0.0264(9) 0.088(5) Uani 1 1 d .
H15A H 0.9069 0.9569 0.0280 0.106 Uiso 1 1 calc R
H15B H 0.8852 0.8966 -0.0230 0.106 Uiso 1 1 calc R
C16 C 0.8489(4) 0.9521(8) 0.0477(8) 0.063(4) Uani 1 1 d .
H16A H 0.8418 0.9926 0.0126 0.076 Uiso 1 1 calc R
H16B H 0.8518 0.9780 0.0945 0.076 Uiso 1 1 calc R
C17 C 0.8160(3) 0.8894(8) 0.0525(7) 0.057(3) Uani 1 1 d .
H17A H 0.7921 0.9148 0.0681 0.069 Uiso 1 1 calc R
H17B H 0.8116 0.8658 0.0052 0.069 Uiso 1 1 calc R
C18 C 0.8274(3) 0.8255(7) 0.1059(6) 0.049(3) Uani 1 1 d .
H18A H 0.8302 0.8504 0.1537 0.059 Uiso 1 1 calc R
C19 C 0.7632(3) 0.7902(7) 0.1497(7) 0.051(3) Uani 1 1 d .
H19A H 0.7531 0.8358 0.1233 0.061 Uiso 1 1 calc R
H19B H 0.7716 0.8093 0.1968 0.061 Uiso 1 1 calc R
C20 C 0.73013(16) 0.7325(4) 0.1615(5) 0.044(3) Uani 1 1 d G
C21 C 0.6934(2) 0.7661(4) 0.1683(5) 0.053(3) Uani 1 1 d G
H21A H 0.6903 0.8210 0.1638 0.063 Uiso 1 1 calc R
C22 C 0.66144(15) 0.7177(5) 0.1817(5) 0.064(4) Uani 1 1 d G
C23 C 0.66618(18) 0.6357(5) 0.1884(5) 0.066(4) Uani 1 1 d G
H23A H 0.6448 0.6033 0.1973 0.079 Uiso 1 1 calc R
C24 C 0.7029(2) 0.6021(4) 0.1816(5) 0.054(3) Uani 1 1 d GD
C25 C 0.73487(16) 0.6504(4) 0.1682(5) 0.046(3) Uani 1 1 d G
C26 C 0.7074(3) 0.5092(7) 0.1896(6) 0.056(3) Uani 1 1 d D
C27 C 0.7279(4) 0.4746(7) 0.1218(7) 0.065(4) Uani 1 1 d D
H27A H 0.7305 0.4178 0.1269 0.097 Uiso 1 1 calc R
H27B H 0.7532 0.4981 0.1170 0.097 Uiso 1 1 calc R
H27C H 0.7128 0.4863 0.0794 0.097 Uiso 1 1 calc R
C28 C 0.6682(4) 0.4637(8) 0.1963(11) 0.096(6) Uani 1 1 d D
H28A H 0.6732 0.4076 0.2016 0.144 Uiso 1 1 calc R
H28B H 0.6529 0.4726 0.1535 0.144 Uiso 1 1 calc R
H28C H 0.6543 0.4828 0.2380 0.144 Uiso 1 1 calc R
C29 C 0.7291(4) 0.4934(10) 0.2578(8) 0.085(4) Uani 1 1 d .
H29A H 0.7320 0.4369 0.2643 0.128 Uiso 1 1 calc R
H29B H 0.7151 0.5154 0.2981 0.128 Uiso 1 1 calc R
H29C H 0.7543 0.5177 0.2549 0.128 Uiso 1 1 calc R
N3 N 0.5526(2) 0.8277(6) 0.2336(7) 0.111(3) Uani 1 1 d G
C30 C 0.5781(3) 0.8646(6) 0.1858(7) 0.111(3) Uani 1 1 d G
H30A H 0.5718 0.9138 0.1656 0.133 Uiso 1 1 calc R
C31 C 0.6131(3) 0.8281(7) 0.1681(7) 0.111(3) Uani 1 1 d G
H31A H 0.6301 0.8528 0.1361 0.133 Uiso 1 1 calc R
C32 C 0.6226(2) 0.7546(7) 0.1983(8) 0.111(3) Uani 1 1 d G
C33 C 0.5971(3) 0.7177(6) 0.2461(7) 0.111(3) Uani 1 1 d G
H33A H 0.6034 0.6686 0.2663 0.133 Uiso 1 1 calc R
C34 C 0.5621(3) 0.7543(7) 0.2638(6) 0.111(3) Uani 1 1 d G
H34A H 0.5451 0.7296 0.2958 0.133 Uiso 1 1 calc R
C35 C 0.9664(4) 0.6926(9) 0.6290(8) 0.063(4) Uani 1 1 d .
C36 C 0.94014(19) 0.7278(5) 0.5705(3) 0.061(4) Uani 1 1 d G
C37 C 0.9190(2) 0.7971(5) 0.5831(3) 0.058(3) Uani 1 1 d G
H37A H 0.9224 0.8251 0.6262 0.070 Uiso 1 1 calc R
C38 C 0.8929(2) 0.8245(4) 0.5314(4) 0.069(4) Uani 1 1 d GD
C39 C 0.88789(19) 0.7827(4) 0.4670(3) 0.047(3) Uani 1 1 d G
C40 C 0.9090(2) 0.7134(4) 0.4544(3) 0.049(3) Uani 1 1 d G
C41 C 0.9351(2) 0.6860(4) 0.5061(4) 0.043(3) Uani 1 1 d G
H41A H 0.9493 0.6396 0.4977 0.051 Uiso 1 1 calc R
C42 C 0.8720(4) 0.9090(8) 0.5454(8) 0.068(4) Uani 1 1 d D
C43 C 0.8269(4) 0.8990(10) 0.5394(9) 0.085(5) Uani 1 1 d .
H43A H 0.8146 0.9495 0.5480 0.128 Uiso 1 1 calc R
H43B H 0.8182 0.8610 0.5747 0.128 Uiso 1 1 calc R
H43C H 0.8204 0.8805 0.4917 0.128 Uiso 1 1 calc R
C44 C 0.8867(5) 0.9663(9) 0.4866(10) 0.087(5) Uani 1 1 d .
H44A H 0.8749 1.0177 0.4933 0.130 Uiso 1 1 calc R
H44B H 0.8798 0.9458 0.4397 0.130 Uiso 1 1 calc R
H44C H 0.9144 0.9712 0.4900 0.130 Uiso 1 1 calc R
C45 C 0.8850(7) 0.9446(11) 0.6222(9) 0.129(9) Uani 1 1 d .
H45A H 0.8725 0.9949 0.6299 0.193 Uiso 1 1 calc R
H45B H 0.9127 0.9519 0.6226 0.193 Uiso 1 1 calc R
H45C H 0.8778 0.9082 0.6600 0.193 Uiso 1 1 calc R
C46 C 0.8392(3) 0.6170(8) 0.4156(7) 0.057(3) Uani 1 1 d .
H46A H 0.8436 0.6405 0.4635 0.069 Uiso 1 1 calc R
C47 C 0.8490(4) 0.5255(7) 0.4185(8) 0.064(4) Uani 1 1 d .
H47A H 0.8461 0.5022 0.3706 0.077 Uiso 1 1 calc R
H47B H 0.8757 0.5180 0.4340 0.077 Uiso 1 1 calc R
C48 C 0.8221(4) 0.4857(9) 0.4703(7) 0.075(4) Uani 1 1 d .
H48A H 0.8265 0.5077 0.5183 0.090 Uiso 1 1 calc R
H48B H 0.8284 0.4293 0.4722 0.090 Uiso 1 1 calc R
C49 C 0.7800(3) 0.4948(8) 0.4516(7) 0.065(3) Uani 1 1 d D
H49A H 0.7640 0.4681 0.4875 0.077 Uiso 1 1 calc R
H49B H 0.7748 0.4712 0.4046 0.077 Uiso 1 1 calc R
C50 C 0.7708(4) 0.5836(8) 0.4502(7) 0.067(4) Uani 1 1 d D
H50A H 0.7746 0.6059 0.4982 0.081 Uiso 1 1 calc R
H50B H 0.7438 0.5913 0.4368 0.081 Uiso 1 1 calc R
C51 C 0.7975(3) 0.6281(8) 0.3947(7) 0.051(3) Uani 1 1 d .
H51A H 0.7935 0.6047 0.3466 0.062 Uiso 1 1 calc R
C52 C 0.7513(3) 0.7296(7) 0.3520(6) 0.049(3) Uani 1 1 d .
H52A H 0.7535 0.7099 0.3028 0.058 Uiso 1 1 calc R
H52B H 0.7315 0.6985 0.3765 0.058 Uiso 1 1 calc R
C53 C 0.73882(19) 0.8152(3) 0.3500(4) 0.047(3) Uani 1 1 d G
C54 C 0.69960(17) 0.8322(4) 0.3587(4) 0.050(3) Uani 1 1 d G
H54A H 0.6822 0.7915 0.3697 0.060 Uiso 1 1 calc R
C55 C 0.68636(13) 0.9101(4) 0.3511(4) 0.043(3) Uani 1 1 d G
C56 C 0.71234(19) 0.9710(3) 0.3347(4) 0.050(3) Uani 1 1 d G
H56A H 0.7035 1.0231 0.3295 0.060 Uiso 1 1 calc R
C57 C 0.75156(17) 0.9539(4) 0.3259(4) 0.047(3) Uani 1 1 d GD
C58 C 0.76480(13) 0.8760(4) 0.3336(4) 0.044(3) Uani 1 1 d G
C59 C 0.7796(3) 1.0250(7) 0.3086(7) 0.056(3) Uani 1 1 d D
C60 C 0.8025(3) 1.0069(9) 0.2378(7) 0.061(3) Uani 1 1 d .
H60A H 0.7846 0.9998 0.1984 0.092 Uiso 1 1 calc R
H60B H 0.8175 0.9591 0.2440 0.092 Uiso 1 1 calc R
H60C H 0.8196 1.0507 0.2271 0.092 Uiso 1 1 calc R
C61 C 0.8087(4) 1.0329(9) 0.3707(8) 0.076(4) Uani 1 1 d .
H61A H 0.8264 1.0756 0.3605 0.114 Uiso 1 1 calc R
H61B H 0.8229 0.9839 0.3758 0.114 Uiso 1 1 calc R
H61C H 0.7950 1.0441 0.4150 0.114 Uiso 1 1 calc R
C62 C 0.7597(4) 1.1038(8) 0.3002(7) 0.061(4) Uani 1 1 d .
H62A H 0.7411 1.1006 0.2617 0.091 Uiso 1 1 calc R
H62B H 0.7786 1.1441 0.2891 0.091 Uiso 1 1 calc R
H62C H 0.7467 1.1172 0.3446 0.091 Uiso 1 1 calc R
N6 N 0.56578(15) 0.9694(5) 0.3921(5) 0.072(3) Uani 1 1 d G
C63 C 0.58093(19) 0.8978(4) 0.4175(4) 0.065(4) Uani 1 1 d G
H63A H 0.5653 0.8630 0.4438 0.079 Uiso 1 1 calc R
C64 C 0.6194(2) 0.8782(4) 0.4035(5) 0.060(3) Uani 1 1 d G
H64A H 0.6296 0.8303 0.4205 0.072 Uiso 1 1 calc R
C65 C 0.64277(15) 0.9302(5) 0.3642(5) 0.061(3) Uani 1 1 d G
C66 C 0.6276(2) 1.0018(5) 0.3389(5) 0.082(5) Uani 1 1 d G
H66A H 0.6432 1.0366 0.3126 0.099 Uiso 1 1 calc R
C67 C 0.5891(2) 1.0214(4) 0.3528(5) 0.078(5) Uani 1 1 d G
H67A H 0.5790 1.0693 0.3358 0.093 Uiso 1 1 calc R
C68 C 0.8563(4) 0.4963(11) 0.2050(8) 0.087(5) Uani 1 1 d .
H68A H 0.8695 0.4713 0.2448 0.130 Uiso 1 1 calc R
H68B H 0.8730 0.4965 0.1633 0.130 Uiso 1 1 calc R
H68C H 0.8330 0.4674 0.1941 0.130 Uiso 1 1 calc R
C69 C 0.9110(4) 0.8655(10) 0.2920(9) 0.086(5) Uani 1 1 d .
H69A H 0.9288 0.8695 0.2521 0.129 Uiso 1 1 calc R
H69B H 0.9246 0.8468 0.3341 0.129 Uiso 1 1 calc R
H69C H 0.9001 0.9171 0.3018 0.129 Uiso 1 1 calc R
C70 C 0.9048(3) 0.6704(8) 0.3833(6) 0.051(3) Uani 1 1 d .
H77A H 0.9181 0.7003 0.3459 0.062 Uiso 1 1 calc R
H77B H 0.9171 0.6185 0.3869 0.062 Uiso 1 1 calc R
O15 O 0.7513(3) 0.2713(7) 0.0267(7) 0.103(4) Uiso 1 1 d .
C71 C 0.7824(6) 0.2326(13) 0.0214(13) 0.120(7) Uiso 1 1 d .
N7 N 0.8099(4) 0.2349(9) 0.0692(9) 0.098(4) Uiso 1 1 d .
C72 C 0.8428(11) 0.186(2) 0.038(2) 0.214(14) Uiso 1 1 d .
C73 C 0.8046(9) 0.281(2) 0.127(2) 0.179(11) Uiso 1 1 d .
O16 O 0.8342(7) 0.6757(14) 0.7317(14) 0.222(9) Uiso 1 1 d .
C74 C 0.8658(6) 0.7144(14) 0.7496(15) 0.124(7) Uiso 1 1 d .
N8 N 0.8614(5) 0.7517(11) 0.8052(11) 0.123(6) Uiso 1 1 d .
C75 C 0.8338(6) 0.7529(13) 0.8630(13) 0.121(7) Uiso 1 1 d .
C76 C 0.8987(7) 0.7841(15) 0.8244(15) 0.149(9) Uiso 1 1 d .
O14 O 0.8252(7) 0.6908(13) 0.5959(14) 0.219(9) Uiso 1 1 d .
O13 O 0.7453(5) 0.2648(12) 0.4559(11) 0.187 Uiso 1 1 d D
C77 C 0.7802(6) 0.2590(18) 0.4533(13) 0.175 Uiso 1 1 d D
N9 N 0.8102(5) 0.2779(13) 0.4020(11) 0.152 Uiso 1 1 d D
C78 C 0.8031(6) 0.3155(18) 0.3314(12) 0.181 Uiso 1 1 d D
C79 C 0.8508(6) 0.2460(18) 0.4160(16) 0.193 Uiso 1 1 d D

loop_
_atom_site_aniso_label
_atom_site_aniso_U_11
_atom_site_aniso_U_22
_atom_site_aniso_U_33
_atom_site_aniso_U_23
_atom_site_aniso_U_13
_atom_site_aniso_U_12
Ti1 0.0504(11) 0.0522(14) 0.0367(11) 0.0005(10) -0.0008(9) 0.0036(10)
Ti2 0.0490(11) 0.0504(14) 0.0400(12) 0.0006(11) -0.0012(9) 0.0051(11)
Cd1 0.0484(6) 0.0581(7) 0.0361(6) 0.000 0.000 0.0004(6)
Cd2 0.0540(5) 0.0936(7) 0.0508(5) -0.0134(5) -0.0044(5) 0.0038(5)
Br1 0.0976(14) 0.1154(18) 0.0394(9) 0.000 0.000 0.0322(16)
N1 0.050(5) 0.064(7) 0.032(5) 0.002(5) 0.014(4) 0.004(5)
N2 0.058(5) 0.039(6) 0.057(7) 0.008(5) 0.008(5) 0.001(5)
N4 0.058(5) 0.051(6) 0.034(5) 0.006(5) -0.005(4) 0.005(5)
N5 0.053(5) 0.035(5) 0.037(5) 0.000(4) -0.003(4) 0.010(5)
O1 0.080(6) 0.154(12) 0.093(9) -0.074(8) 0.044(6) -0.049(7)
O2 0.052(5) 0.116(9) 0.073(7) -0.003(6) 0.011(4) -0.018(6)
O3 0.052(4) 0.050(5) 0.049(5) -0.003(4) 0.001(4) 0.000(4)
O4 0.055(4) 0.048(5) 0.042(4) 0.008(4) -0.002(3) -0.003(4)
O5 0.064(5) 0.058(5) 0.041(5) 0.002(4) 0.006(4) 0.013(4)
O6 0.047(3) 0.051(5) 0.036(4) 0.007(4) -0.004(4) 0.002(3)
O7 0.049(4) 0.066(6) 0.064(6) -0.021(5) -0.008(4) 0.007(5)
O8 0.057(5) 0.140(10) 0.059(7) -0.049(6) 0.000(4) 0.010(6)
O9 0.143(12) 0.102(11) 0.067(9) 0.000 0.000 -0.038(12)
O10 0.050(4) 0.055(5) 0.044(5) -0.020(4) -0.009(4) 0.009(4)
O11 0.048(4) 0.049(5) 0.041(4) -0.003(4) 0.000(3) 0.006(4)
O12 0.044(4) 0.079(6) 0.043(5) -0.003(4) 0.001(3) -0.010(4)
C1 0.065(9) 0.067(10) 0.081(11) -0.011(9) 0.020(8) 0.004(8)
C2 0.060(7) 0.068(9) 0.056(8) -0.017(7) 0.019(6) 0.008(7)
C3 0.054(7) 0.068(10) 0.073(10) -0.008(8) 0.021(6) 0.002(7)
C4 0.062(7) 0.051(8) 0.045(7) 0.002(6) -0.005(5) 0.010(7)
C5 0.044(6) 0.060(9) 0.050(8) -0.014(6) 0.009(5) 0.013(6)
C6 0.060(7) 0.051(8) 0.051(8) -0.004(6) 0.010(6) 0.001(6)
C7 0.046(7) 0.078(10) 0.068(9) -0.027(8) -0.007(6) 0.001(7)
C8 0.054(7) 0.064(10) 0.050(7) 0.000(6) -0.005(5) 0.002(6)
C9 0.063(7) 0.060(8) 0.062(8) -0.025(9) 0.009(6) -0.018(7)
C10 0.094(10) 0.060(9) 0.055(9) -0.005(7) 0.021(7) 0.013(8)
C11 0.047(6) 0.053(8) 0.058(8) 0.004(6) 0.002(5) 0.000(6)
C12 0.043(6) 0.060(9) 0.064(9) -0.007(7) 0.001(6) -0.011(6)
C13 0.065(7) 0.044(7) 0.050(7) -0.011(6) 0.010(6) -0.009(6)
C14 0.066(8) 0.096(12) 0.052(8) -0.004(8) 0.002(6) -0.004(8)
C15 0.098(11) 0.092(12) 0.074(11) -0.007(10) 0.025(9) -0.038(10)
C16 0.074(9) 0.058(9) 0.057(8) -0.006(7) -0.005(7) -0.016(7)
C17 0.057(7) 0.057(8) 0.057(8) 0.014(7) 0.004(6) 0.001(7)
C18 0.063(7) 0.049(8) 0.037(7) 0.001(6) -0.007(5) -0.013(6)
C19 0.059(7) 0.038(7) 0.055(8) 0.004(6) -0.001(6) 0.004(6)
C20 0.037(6) 0.053(8) 0.042(7) 0.006(6) -0.001(5) 0.009(6)
C21 0.064(8) 0.053(8) 0.040(7) 0.002(6) 0.000(5) 0.001(7)
C22 0.046(7) 0.094(12) 0.053(8) -0.006(8) 0.005(6) 0.018(8)
C23 0.071(9) 0.048(9) 0.078(10) 0.005(7) 0.015(7) -0.006(7)
C24 0.064(7) 0.056(8) 0.043(7) -0.002(6) 0.011(5) -0.012(7)
C25 0.056(7) 0.046(8) 0.034(6) -0.010(6) 0.000(5) 0.008(6)
C26 0.051(6) 0.052(8) 0.064(8) 0.003(7) 0.011(5) -0.008(7)
C27 0.069(8) 0.042(8) 0.083(10) -0.010(7) -0.004(7) -0.001(6)
C28 0.091(11) 0.050(9) 0.147(18) 0.003(10) 0.022(11) -0.020(8)
C29 0.111(10) 0.070(9) 0.075(10) 0.024(11) 0.005(8) -0.024(9)
N3 0.078(4) 0.104(6) 0.151(8) 0.018(5) 0.030(4) -0.009(4)
C30 0.078(4) 0.104(6) 0.151(8) 0.018(5) 0.030(4) -0.009(4)
C31 0.078(4) 0.104(6) 0.151(8) 0.018(5) 0.030(4) -0.009(4)
C32 0.078(4) 0.104(6) 0.151(8) 0.018(5) 0.030(4) -0.009(4)
C33 0.078(4) 0.104(6) 0.151(8) 0.018(5) 0.030(4) -0.009(4)
C34 0.078(4) 0.104(6) 0.151(8) 0.018(5) 0.030(4) -0.009(4)
C35 0.065(8) 0.070(10) 0.054(9) 0.002(8) -0.010(6) -0.017(8)
C36 0.046(6) 0.093(11) 0.043(8) 0.008(7) 0.003(5) -0.001(7)
C37 0.048(6) 0.083(10) 0.043(7) -0.001(7) -0.004(6) 0.016(7)
C38 0.062(8) 0.066(10) 0.078(11) 0.004(8) 0.001(7) 0.002(7)
C39 0.049(6) 0.062(9) 0.031(7) -0.011(6) 0.002(5) -0.003(6)
C40 0.065(7) 0.043(8) 0.040(7) -0.011(6) 0.007(6) 0.004(6)
C41 0.052(6) 0.049(7) 0.026(6) 0.013(5) -0.009(5) 0.001(6)
C42 0.065(8) 0.086(11) 0.053(8) -0.035(8) -0.016(6) 0.024(8)
C43 0.076(9) 0.094(12) 0.086(12) -0.011(9) 0.002(8) 0.045(9)
C44 0.110(11) 0.060(9) 0.091(12) -0.011(9) -0.047(10) 0.006(9)
C45 0.23(2) 0.096(14) 0.060(11) -0.042(10) -0.002(13) 0.088(15)
C46 0.069(7) 0.068(9) 0.035(6) -0.002(7) -0.009(6) -0.008(7)
C47 0.064(7) 0.042(8) 0.085(10) 0.008(7) -0.006(7) 0.010(6)
C48 0.114(11) 0.069(11) 0.042(7) 0.008(7) -0.005(7) 0.002(9)
C49 0.062(7) 0.064(9) 0.067(8) 0.035(8) 0.005(6) 0.012(8)
C50 0.082(9) 0.080(10) 0.040(7) 0.024(7) 0.000(6) -0.013(8)
C51 0.043(6) 0.062(8) 0.049(7) 0.008(6) 0.004(5) 0.004(6)
C52 0.055(6) 0.058(8) 0.034(6) -0.001(6) 0.003(5) 0.007(6)
C53 0.063(7) 0.050(8) 0.027(6) -0.003(5) 0.000(5) 0.001(7)
C54 0.044(6) 0.065(9) 0.039(7) 0.001(6) 0.005(5) 0.005(6)
C55 0.041(6) 0.046(7) 0.040(6) 0.007(5) 0.014(5) 0.001(6)
C56 0.056(7) 0.046(8) 0.046(7) 0.007(6) 0.005(5) 0.022(6)
C57 0.060(7) 0.046(8) 0.035(6) -0.008(6) -0.004(5) 0.003(6)
C58 0.053(7) 0.051(8) 0.027(6) 0.007(6) -0.009(5) 0.011(7)
C59 0.063(7) 0.055(9) 0.052(8) -0.001(6) -0.002(6) -0.005(7)
C60 0.060(6) 0.053(8) 0.070(8) 0.007(8) 0.008(6) -0.009(7)
C61 0.087(10) 0.073(10) 0.067(10) -0.005(8) -0.010(7) -0.019(8)
C62 0.064(7) 0.061(9) 0.058(9) -0.008(7) 0.010(6) -0.001(7)
N6 0.074(7) 0.068(8) 0.075(8) 0.017(6) 0.027(6) 0.024(6)
C63 0.067(8) 0.086(11) 0.043(7) 0.006(7) 0.020(6) 0.001(8)
C64 0.048(6) 0.068(9) 0.065(8) 0.005(8) 0.004(6) -0.006(7)
C65 0.062(7) 0.073(10) 0.050(8) 0.008(7) -0.004(6) 0.014(7)
C66 0.091(10) 0.069(9) 0.087(10) 0.049(10) 0.042(8) 0.023(9)
C67 0.051(7) 0.091(13) 0.091(11) 0.034(9) 0.034(7) 0.018(7)
C68 0.105(10) 0.074(10) 0.081(10) -0.044(10) -0.027(8) 0.023(10)
C69 0.078(9) 0.106(14) 0.075(10) -0.011(10) -0.008(8) -0.012(9)
C70 0.059(7) 0.050(8) 0.045(7) 0.009(6) -0.004(5) -0.006(6)

loop_
_atom_type_symbol
_atom_type_description
_atom_type_scat_dispersion_real
_atom_type_scat_dispersion_imag
_atom_type_scat_source
C C 0.0181 0.0091 'International Tables Vol C Tables 4.2.6.8 and 6.1.1.4'
H H 0.0000 0.0000 'International Tables Vol C Tables 4.2.6.8 and 6.1.1.4'
N N 0.0311 0.0180 'International Tables Vol C Tables 4.2.6.8 and 6.1.1.4'
O O 0.0492 0.0322 'International Tables Vol C Tables 4.2.6.8 and 6.1.1.4'
Ti Ti 0.2191 1.8069 'International Tables Vol C Tables 4.2.6.8 and 6.1.1.4'
Cd Cd 0.1185 4.6533 'International Tables Vol C Tables 4.2.6.8 and 6.1.1.4'
Br Br -0.6763 1.2805 'International Tables Vol C Tables 4.2.6.8 and 6.1.1.4'

loop_
_geom_angle_atom_site_label_1
_geom_angle_atom_site_label_2
_geom_angle_atom_site_label_3
_geom_angle
_geom_angle_site_symmetry_1
_geom_angle_site_symmetry_3
O6 Ti1 O4 99.4(3) . .
O6 Ti1 O5 90.8(3) . .
O4 Ti1 O5 103.6(3) . .
O6 Ti1 O3 167.4(3) . .
O4 Ti1 O3 91.8(3) . .
O5 Ti1 O3 92.2(4) . .
O6 Ti1 N1 86.1(3) . .
O4 Ti1 N1 157.3(4) . .
O5 Ti1 N1 98.3(4) . .
O3 Ti1 N1 81.3(3) . .
O6 Ti1 N2 84.2(4) . .
O4 Ti1 N2 81.8(3) . .
O5 Ti1 N2 173.2(4) . .
O3 Ti1 N2 91.8(4) . .
N1 Ti1 N2 76.8(3) . .
O6 Ti2 O12 90.2(3) . .
O6 Ti2 O11 98.9(3) . .
O12 Ti2 O11 103.9(4) . .
O6 Ti2 O10 164.5(3) . .
O12 Ti2 O10 92.2(3) . .
O11 Ti2 O10 95.4(3) . .
O6 Ti2 N4 83.6(3) . .
O12 Ti2 N4 97.2(4) . .
O11 Ti2 N4 158.7(3) . .
O10 Ti2 N4 80.9(3) . .
O6 Ti2 N5 86.3(3) . .
O12 Ti2 N5 173.4(4) . .
O11 Ti2 N5 82.2(3) . .
O10 Ti2 N5 89.8(3) . .
N4 Ti2 N5 76.8(3) . .
O7 Cd1 O7 155.1(4) . 2_765
O7 Cd1 N6 86.8(3) . 3_566
O7 Cd1 N6 89.6(3) 2_765 3_566
O7 Cd1 N6 89.6(3) . 4_646
O7 Cd1 N6 86.8(3) 2_765 4_646
N6 Cd1 N6 163.3(4) 3_566 4_646
O7 Cd1 O9 77.5(2) . .
O7 Cd1 O9 77.5(2) 2_765 .
N6 Cd1 O9 81.7(2) 3_566 .
N6 Cd1 O9 81.7(2) 4_646 .
O7 Cd1 Br1 102.5(2) . .
O7 Cd1 Br1 102.5(2) 2_765 .
N6 Cd1 Br1 98.3(2) 3_566 .
N6 Cd1 Br1 98.3(2) 4_646 .
O9 Cd1 Br1 180.000(1) . .
O9 Cd2 N3 108.3(3) . 3_566
O9 Cd2 O8 130.3(4) . .
N3 Cd2 O8 100.1(4) 3_566 .
O9 Cd2 O2 113.9(5) . 1_556
N3 Cd2 O2 94.5(4) 3_566 1_556
O8 Cd2 O2 103.2(3) . 1_556
O9 Cd2 O1 83.8(4) . 1_556
N3 Cd2 O1 149.2(4) 3_566 1_556
O8 Cd2 O1 92.1(5) . 1_556
O2 Cd2 O1 55.0(3) 1_556 1_556
O9 Cd2 O7 78.6(4) . .
N3 Cd2 O7 101.7(4) 3_566 .
O8 Cd2 O7 55.9(3) . .
O2 Cd2 O7 155.3(3) 1_556 .
O1 Cd2 O7 108.5(4) 1_556 .
O9 Cd2 C1 99.8(4) . 1_556
N3 Cd2 C1 121.9(5) 3_566 1_556
O8 Cd2 C1 98.4(4) . 1_556
O2 Cd2 C1 27.5(4) 1_556 1_556
O1 Cd2 C1 27.5(4) 1_556 1_556
O7 Cd2 C1 133.6(4) . 1_556
O9 Cd2 C35 103.0(5) . .
N3 Cd2 C35 106.0(4) 3_566 .
O8 Cd2 C35 28.6(4) . .
O2 Cd2 C35 129.2(4) 1_556 .
O1 Cd2 C35 98.2(5) 1_556 .
O7 Cd2 C35 27.7(3) . .
C1 Cd2 C35 115.7(5) 1_556 .
C12 N1 C13 116.7(9) . .
C12 N1 Ti1 108.9(7) . .
C13 N1 Ti1 113.4(7) . .
C19 N2 C18 110.7(9) . .
C19 N2 Ti1 110.4(7) . .
C18 N2 Ti1 109.1(7) . .
C46 N4 C70 114.4(9) . .
C46 N4 Ti2 113.2(7) . .
C70 N4 Ti2 109.7(7) . .
C52 N5 C51 108.4(8) . .
C52 N5 Ti2 111.0(7) . .
C51 N5 Ti2 108.2(6) . .
C1 O1 Cd2 91.5(8) . 1_554
C1 O2 Cd2 92.8(9) . 1_554
C5 O3 Ti1 140.3(6) . .
C25 O4 Ti1 140.7(6) . .
C68 O5 Ti1 130.6(8) . .
Ti2 O6 Ti1 159.5(4) . .
C35 O7 Cd1 156.4(8) . .
C35 O7 Cd2 85.8(8) . .
Cd1 O7 Cd2 97.6(3) . .
C35 O8 Cd2 95.5(9) . .
Cd2 O9 Cd2 148.5(8) . 2_765
Cd2 O9 Cd1 105.8(4) . .
Cd2 O9 Cd1 105.8(4) 2_765 .
C39 O10 Ti2 140.6(6) . .
C58 O11 Ti2 140.4(6) . .
C69 O12 Ti2 131.1(8) . .
O1 C1 O2 120.8(13) . .
O1 C1 C2 118.8(13) . .
O2 C1 C2 120.3(14) . .
O1 C1 Cd2 61.0(8) . 1_554
O2 C1 Cd2 59.7(7) . 1_554
C2 C1 Cd2 176.1(10) . 1_554
C3 C2 C7 120.0 . .
C3 C2 C1 120.1(8) . .
C7 C2 C1 119.9(8) . .
C4 C3 C2 120.0 . .
C5 C4 C3 120.0 . .
C5 C4 C12 118.3(6) . .
C3 C4 C12 121.7(6) . .
O3 C5 C4 118.7(6) . .
O3 C5 C6 121.1(6) . .
C4 C5 C6 120.0 . .
C7 C6 C5 120.0 . .
C7 C6 C8 118.7(6) . .
C5 C6 C8 121.3(6) . .
C6 C7 C2 120.0 . .
C10 C8 C11 109.1(10) . .
C10 C8 C9 110.4(11) . .
C11 C8 C9 107.0(10) . .
C10 C8 C6 107.4(10) . .
C11 C8 C6 112.2(9) . .
C9 C8 C6 110.8(9) . .
N1 C12 C4 110.5(9) . .
N1 C13 C18 110.6(9) . .
N1 C13 C14 113.9(10) . .
C18 C13 C14 112.4(10) . .
C13 C14 C15 112.0(11) . .
C16 C15 C14 110.9(12) . .
C15 C16 C17 112.5(11) . .
C18 C17 C16 109.2(10) . .
C17 C18 C13 112.4(10) . .
C17 C18 N2 111.7(9) . .
C13 C18 N2 108.1(9) . .
N2 C19 C20 117.3(9) . .
C21 C20 C25 120.0 . .
C21 C20 C19 116.0(6) . .
C25 C20 C19 123.9(6) . .
C22 C21 C20 120.0 . .
C23 C22 C21 120.0 . .
C23 C22 C32 119.5(7) . .
C21 C22 C32 120.0(7) . .
C22 C23 C24 120.0 . .
C25 C24 C23 120.0 . .
C25 C24 C26 121.1(6) . .
C23 C24 C26 118.9(6) . .
O4 C25 C24 120.8(6) . .
O4 C25 C20 118.9(6) . .
C24 C25 C20 120.0 . .
C29 C26 C27 112.8(11) . .
C29 C26 C28 106.4(11) . .
C27 C26 C28 106.0(11) . .
C29 C26 C24 107.8(10) . .
C27 C26 C24 109.9(9) . .
C28 C26 C24 114.0(9) . .
C30 N3 C34 120.0 . .
C30 N3 Cd2 119.9(5) . 3_466
C34 N3 Cd2 119.6(5) . 3_466
N3 C30 C31 120.0 . .
C32 C31 C30 120.0 . .
C31 C32 C33 120.0 . .
C31 C32 C22 119.4(7) . .
C33 C32 C22 120.5(7) . .
C32 C33 C34 120.0 . .
C33 C34 N3 120.0 . .
O7 C35 O8 120.9(13) . .
O7 C35 C36 121.2(12) . .
O8 C35 C36 117.9(13) . .
O7 C35 Cd2 66.5(7) . .
O8 C35 Cd2 55.9(8) . .
C36 C35 Cd2 164.5(9) . .
C37 C36 C41 120.0 . .
C37 C36 C35 121.0(8) . .
C41 C36 C35 118.8(8) . .
C38 C37 C36 120.0 . .
C37 C38 C39 120.0 . .
C37 C38 C42 118.0(6) . .
C39 C38 C42 121.8(6) . .
O10 C39 C40 120.1(6) . .
O10 C39 C38 119.9(6) . .
C40 C39 C38 120.0 . .
C41 C40 C39 120.0 . .
C41 C40 C70 120.2(6) . .
C39 C40 C70 119.7(6) . .
C40 C41 C36 120.0 . .
C44 C42 C43 110.0(12) . .
C44 C42 C45 107.5(13) . .
C43 C42 C45 112.4(13) . .
C44 C42 C38 106.9(10) . .
C43 C42 C38 109.8(11) . .
C45 C42 C38 110.2(10) . .
N4 C46 C51 107.6(10) . .
N4 C46 C47 111.8(10) . .
C51 C46 C47 109.7(10) . .
C48 C47 C46 108.9(11) . .
C47 C48 C49 114.1(11) . .
C48 C49 C50 107.7(12) . .
C49 C50 C51 110.8(11) . .
C46 C51 N5 108.1(10) . .
C46 C51 C50 109.6(10) . .
N5 C51 C50 113.4(9) . .
C53 C52 N5 113.0(9) . .
C54 C53 C58 120.0 . .
C54 C53 C52 118.2(6) . .
C58 C53 C52 121.6(6) . .
C53 C54 C55 120.0 . .
C56 C55 C54 120.0 . .
C56 C55 C65 119.7(5) . .
C54 C55 C65 120.2(5) . .
C55 C56 C57 120.0 . .
C58 C57 C56 120.0 . .
C58 C57 C59 122.2(6) . .
C56 C57 C59 117.8(6) . .
O11 C58 C57 119.2(6) . .
O11 C58 C53 120.8(6) . .
C57 C58 C53 120.0 . .
C62 C59 C61 107.5(11) . .
C62 C59 C60 108.5(11) . .
C61 C59 C60 108.4(10) . .
C62 C59 C57 114.2(9) . .
C61 C59 C57 108.5(10) . .
C60 C59 C57 109.6(9) . .
C63 N6 C67 120.0 . .
C63 N6 Cd1 120.1(4) . 3_466
C67 N6 Cd1 119.8(4) . 3_466
N6 C63 C64 120.0 . .
C65 C64 C63 120.0 . .
C64 C65 C66 120.0 . .
C64 C65 C55 120.2(5) . .
C66 C65 C55 119.7(5) . .
C67 C66 C65 120.0 . .
C66 C67 N6 120.0 . .
N4 C70 C40 112.7(9) . .
O15 C71 N7 124(2) . .
C71 N7 C73 118(2) . .
C71 N7 C72 106(2) . .
C73 N7 C72 136(2) . .
N8 C74 O16 112(2) . .
C74 N8 C75 136(2) . .
C74 N8 C76 107(2) . .
C75 N8 C76 114(2) . .
O13 C77 N9 136.6(18) . .
C77 N9 C78 123.8(13) . .
C77 N9 C79 118.3(12) . .
C78 N9 C79 117.2(12) . .

loop_
_geom_bond_atom_site_label_1
_geom_bond_atom_site_label_2
_geom_bond_distance
_geom_bond_site_symmetry_2
Ti1 O6 1.832(8) .
Ti1 O4 1.859(7) .
Ti1 O5 1.864(8) .
Ti1 O3 1.921(8) .
Ti1 N1 2.200(9) .
Ti1 N2 2.284(10) .
Ti2 O6 1.829(8) .
Ti2 O12 1.864(7) .
Ti2 O11 1.874(7) .
Ti2 O10 1.936(7) .
Ti2 N4 2.211(9) .
Ti2 N5 2.252(9) .
Cd1 O7 2.319(9) .
Cd1 O7 2.319(9) 2_765
Cd1 N6 2.348(5) 3_566
Cd1 N6 2.348(5) 4_646
Cd1 O9 2.377(15) .
Cd1 Br1 2.582(2) .
Cd2 O9 2.147(4) .
Cd2 N3 2.199(7) 3_566
Cd2 O8 2.242(12) .
Cd2 O2 2.298(10) 1_556
Cd2 O1 2.327(9) 1_556
Cd2 O7 2.477(9) .
Cd2 C1 2.658(14) 1_556
Cd2 C35 2.695(14) .
N1 C12 1.448(15) .
N1 C13 1.466(15) .
N2 C19 1.435(15) .
N2 C18 1.516(14) .
N4 C46 1.478(15) .
N4 C70 1.498(15) .
N5 C52 1.502(14) .
N5 C51 1.529(15) .
O1 C1 1.227(19) .
O1 Cd2 2.327(9) 1_554
O2 C1 1.229(16) .
O2 Cd2 2.298(10) 1_554
O3 C5 1.351(9) .
O4 C25 1.331(9) .
O5 C68 1.374(17) .
O7 C35 1.256(16) .
O8 C35 1.296(16) .
O9 Cd2 2.147(4) 2_765
O10 C39 1.334(9) .
O11 C58 1.357(8) .
O12 C69 1.429(16) .
C1 C2 1.476(15) .
C1 Cd2 2.658(14) 1_554
C2 C3 1.3900 .
C2 C7 1.3900 .
C3 C4 1.3900 .
C4 C5 1.3900 .
C4 C12 1.533(14) .
C5 C6 1.3900 .
C6 C7 1.3900 .
C6 C8 1.574(13) .
C8 C10 1.534(18) .
C8 C11 1.541(16) .
C8 C9 1.558(17) .
C13 C18 1.507(16) .
C13 C14 1.515(17) .
C14 C15 1.57(2) .
C15 C16 1.49(2) .
C16 C17 1.548(17) .
C17 C18 1.507(16) .
C19 C20 1.509(13) .
C20 C21 1.3900 .
C20 C25 1.3900 .
C21 C22 1.3900 .
C22 C23 1.3900 .
C22 C32 1.507(8) .
C23 C24 1.3900 .
C24 C25 1.3900 .
C24 C26 1.571(12) .
C26 C29 1.487(18) .
C26 C27 1.549(13) .
C26 C28 1.556(13) .
N3 C30 1.3900 .
N3 C34 1.3900 .
N3 Cd2 2.199(7) 3_466
C30 C31 1.3900 .
C31 C32 1.3900 .
C32 C33 1.3900 .
C33 C34 1.3900 .
C35 C36 1.526(15) .
C36 C37 1.3900 .
C36 C41 1.3900 .
C37 C38 1.3900 .
C38 C39 1.3900 .
C38 C42 1.608(12) .
C39 C40 1.3900 .
C40 C41 1.3900 .
C40 C70 1.504(13) .
C42 C44 1.53(2) .
C42 C43 1.566(19) .
C42 C45 1.601(19) .
C46 C51 1.499(16) .
C46 C47 1.572(17) .
C47 C48 1.488(18) .
C48 C49 1.499(18) .
C49 C50 1.522(14) .
C50 C51 1.565(16) .
C52 C53 1.498(13) .
C53 C54 1.3900 .
C53 C58 1.3900 .
C54 C55 1.3900 .
C55 C56 1.3900 .
C55 C65 1.558(6) .
C56 C57 1.3900 .
C57 C58 1.3900 .
C57 C59 1.567(11) .
C59 C62 1.495(17) .
C59 C61 1.528(18) .
C59 C60 1.556(17) .
N6 C63 1.3900 .
N6 C67 1.3900 .
N6 Cd1 2.348(5) 3_466
C63 C64 1.3900 .
C64 C65 1.3900 .
C65 C66 1.3900 .
C66 C67 1.3900 .
O15 C71 1.25(2) .
C71 N7 1.29(2) .
N7 C73 1.32(4) .
N7 C72 1.51(4) .
O16 C74 1.31(3) .
C74 N8 1.21(3) .
N8 C75 1.43(3) .
N8 C76 1.44(3) .
O13 C77 1.204(16) .
C77 N9 1.438(17) .
N9 C78 1.469(17) .
N9 C79 1.517(17) .
